data_4077004
loop_
_publ_author_name
'Zhang, Li-Yi'
'Chen, Jing-Lin'
'Shi, Lin-Xi'
'Chen, Zhong-Ning'

_publ_section_title
;
 Utilizing Diruthenium Components for the Design of Cyanide-Linked Tri-
 and Tetranuclear Organometallic Complexes with Multistep One-Electron
 Redox Processes
;
_journal_issue 26
_journal_name_full Organometallics
_journal_page_first 5919
_journal_paper_doi 10.1021/om0203983
_journal_volume 21
_journal_year 2002
_chemical_formula_sum 'C80 H69 Cl4 F10 Fe N9 P2 Ru2 Sb'
_chemical_formula_weight 1929.92
_chemical_name_systematic
;
 ?
;
_space_group_IT_number 2
_symmetry_cell_setting triclinic
_symmetry_space_group_name_Hall '-P 1'
_symmetry_space_group_name_H-M 'P -1'
_atom_sites_solution_hydrogens geom
_atom_sites_solution_primary direct
_atom_sites_solution_secondary difmap
_audit_creation_method SHELXL-97
_cell_angle_alpha 90.2940(10)
_cell_angle_beta 93.4780(10)
_cell_angle_gamma 104.8520(10)
_cell_formula_units_Z 2
_cell_length_a 12.4481(4)
_cell_length_b 18.0513(5)
_cell_length_c 18.0850(4)
_cell_measurement_reflns_used 4949
_cell_measurement_temperature 293(2)
_cell_measurement_theta_max 22.50
_cell_measurement_theta_min 1.13
_cell_volume 3919.88(19)
_computing_cell_refinement 'Siemens SMART & SAINT'
_computing_data_collection 'Siemens SMART'
_computing_data_reduction 'Siemens XPREP'
_computing_molecular_graphics 'Bruker SHELXTL'
_computing_publication_material 'Bruker SHELXTL'
_computing_structure_refinement 'Siemens SHELXTL'
_computing_structure_solution 'Siemens SHELXTL'
_diffrn_ambient_temperature 293(2)
_diffrn_measured_fraction_theta_full 0.994
_diffrn_measured_fraction_theta_max 0.994
_diffrn_measurement_device_type 'Siemens SMART CCD'
_diffrn_measurement_method 'phi and omega scans'
_diffrn_radiation_monochromator graphite
_diffrn_radiation_source 'fine-focus sealed tube'
_diffrn_radiation_type MoK\a
_diffrn_radiation_wavelength 0.71073
_diffrn_reflns_av_R_equivalents 0.0632
_diffrn_reflns_av_sigmaI/netI 0.0903
_diffrn_reflns_limit_h_max 13
_diffrn_reflns_limit_h_min -12
_diffrn_reflns_limit_k_max 19
_diffrn_reflns_limit_k_min -19
_diffrn_reflns_limit_l_max 13
_diffrn_reflns_limit_l_min -19
_diffrn_reflns_number 16267
_diffrn_reflns_theta_full 22.50
_diffrn_reflns_theta_max 22.50
_diffrn_reflns_theta_min 1.13
_diffrn_standards_decay_% none
_diffrn_standards_interval_count none
_diffrn_standards_interval_time none
_diffrn_standards_number none
_exptl_absorpt_coefficient_mu 1.152
_exptl_absorpt_correction_T_max 1.0000
_exptl_absorpt_correction_T_min .7629
_exptl_absorpt_correction_type empirical
_exptl_absorpt_process_details 'SADABS (Sheldrick, 1996)'
_exptl_crystal_colour 'dark green'
_exptl_crystal_density_diffrn 1.635
_exptl_crystal_density_method 'not measured'
_exptl_crystal_description prism
_exptl_crystal_F_000 1930
_exptl_crystal_size_max .36
_exptl_crystal_size_mid .30
_exptl_crystal_size_min .27
_refine_diff_density_max 1.326
_refine_diff_density_min -0.832
_refine_diff_density_rms 0.153
_refine_ls_extinction_method none
_refine_ls_goodness_of_fit_ref 1.231
_refine_ls_hydrogen_treatment mixed
_refine_ls_matrix_type full
_refine_ls_number_parameters 982
_refine_ls_number_reflns 10207
_refine_ls_number_restraints 1
_refine_ls_restrained_S_all 1.230
_refine_ls_R_factor_all 0.1627
_refine_ls_R_factor_gt 0.1040
_refine_ls_shift/su_max 0.002
_refine_ls_shift/su_mean 0.000
_refine_ls_structure_factor_coef Fsqd
_refine_ls_weighting_details 'calc w=1/[\s^2^(Fo^2^)+(0.0418P)^2^+72.2307P] where P=(Fo^2^+2Fc^2^)/3'
_refine_ls_weighting_scheme calc
_refine_ls_wR_factor_gt 0.2048
_refine_ls_wR_factor_ref 0.2558
_reflns_number_gt 6849
_reflns_number_total 10207
_reflns_threshold_expression >2sigma(I)
_cod_data_source_file om0203983.cif
_cod_data_source_block 4_(complex_5)
_cod_depositor_comments
;
The following automatic conversions were performed:

'_symmetry_cell_setting' value 'Triclinic' changed to 'triclinic'
according to /home/saulius/struct/CIF-dictionaries/cif_core.dic
dictionary named 'cif_core.dic' version 2.4.1 from 2010-06-29.

Automatic conversion script
Id: cif_fix_values 1715 2011-07-08 13:25:40Z adriana 
;
_cod_original_sg_symbol_H-M P-1
_cod_database_code 4077004

loop_
_symmetry_equiv_pos_as_xyz
'x, y, z'
'-x, -y, -z'

loop_
_atom_site_label
_atom_site_type_symbol
_atom_site_fract_x
_atom_site_fract_y
_atom_site_fract_z
_atom_site_U_iso_or_equiv
_atom_site_adp_type
_atom_site_occupancy
_atom_site_symmetry_multiplicity
_atom_site_calc_flag
_atom_site_refinement_flags
Sb1 Sb 0.38935(16) 0.29802(13) 0.23174(11) 0.1116(7) Uani 1 1 d .
Ru1 Ru 1.05429(10) 1.33170(7) 0.78860(7) 0.0360(4) Uani 1 1 d .
Ru2 Ru 1.20074(10) 1.42942(7) 0.75827(7) 0.0386(4) Uani 1 1 d .
Fe1 Fe 0.75167(19) 1.08118(13) 0.81712(12) 0.0423(6) Uani 1 1 d .
P1 P 0.6185(4) 1.1298(2) 0.8513(2) 0.0451(11) Uani 1 1 d .
P2 P 0.6734(4) 1.0856(3) 0.7066(2) 0.0461(11) Uani 1 1 d .
F1 F 1.4051(10) 1.3004(9) 0.8583(7) 0.106(4) Uani 1 1 d .
F2 F 1.0187(10) 1.2981(7) 1.0071(6) 0.084(3) Uani 1 1 d .
F3 F 1.1277(12) 1.3127(9) 0.5341(8) 0.111(5) Uani 1 1 d .
F4 F 0.9360(14) 1.5405(10) 0.6904(9) 0.135(6) Uani 1 1 d .
F11 F 0.2877(18) 0.3475(15) 0.245(2) 0.32(2) Uani 1 1 d .
F12 F 0.306(2) 0.2467(14) 0.1547(12) 0.228(11) Uani 1 1 d .
F13 F 0.4909(18) 0.2426(14) 0.2268(16) 0.233(12) Uani 1 1 d .
F14 F 0.468(2) 0.3460(17) 0.3134(11) 0.269(15) Uani 1 1 d .
F15 F 0.4690(16) 0.3656(13) 0.1728(12) 0.195(9) Uani 1 1 d .
F16 F 0.311(2) 0.2190(16) 0.2854(14) 0.252(13) Uani 1 1 d .
N0 N 0.9105(11) 1.2375(7) 0.8068(7) 0.039(3) Uani 1 1 d .
N1 N 1.2939(10) 1.3535(8) 0.7414(7) 0.040(3) Uani 1 1 d .
N2 N 1.1459(10) 1.3168(7) 0.8855(7) 0.040(3) Uani 1 1 d .
N3 N 1.1417(10) 1.4159(7) 0.6501(7) 0.041(3) Uani 1 1 d .
N4 N 1.1087(10) 1.5057(7) 0.7760(7) 0.041(3) Uani 1 1 d .
N11 N 1.1303(10) 1.2584(7) 0.7309(6) 0.038(3) Uani 1 1 d .
N21 N 1.2549(10) 1.4393(7) 0.8685(7) 0.040(3) Uani 1 1 d .
N31 N 0.9708(9) 1.3604(7) 0.6926(7) 0.036(3) Uani 1 1 d .
N41 N 0.9932(10) 1.4129(7) 0.8424(7) 0.038(3) Uani 1 1 d .
C0 C 0.8444(13) 1.1787(10) 0.8076(8) 0.041(4) Uani 1 1 d .
C1 C 0.6050(14) 1.2003(9) 0.7808(9) 0.048(4) Uani 1 1 d .
H1A H 0.5335 1.2120 0.7833 0.057 Uiso 1 1 calc R
H1B H 0.6628 1.2474 0.7909 0.057 Uiso 1 1 calc R
C2 C 0.6148(15) 1.1701(10) 0.7035(9) 0.056(5) Uani 1 1 d .
H2A H 0.6622 1.2103 0.6761 0.067 Uiso 1 1 calc R
H2B H 0.5417 1.1561 0.6776 0.067 Uiso 1 1 calc R
C12 C 1.2414(13) 1.2804(10) 0.7228(8) 0.043(4) Uani 1 1 d .
C13 C 1.2992(14) 1.2301(11) 0.6948(9) 0.053(5) Uani 1 1 d .
H13A H 1.3760 1.2459 0.6917 0.064 Uiso 1 1 calc R
C14 C 1.2411(17) 1.1575(12) 0.6720(10) 0.065(6) Uani 1 1 d .
H14A H 1.2776 1.1230 0.6536 0.078 Uiso 1 1 calc R
C15 C 1.1276(18) 1.1370(11) 0.6770(10) 0.068(6) Uani 1 1 d .
H15A H 1.0862 1.0891 0.6591 0.081 Uiso 1 1 calc R
C16 C 1.0740(14) 1.1865(10) 0.7083(8) 0.047(4) Uani 1 1 d .
H16A H 0.9978 1.1702 0.7139 0.057 Uiso 1 1 calc R
C22 C 1.2252(13) 1.3778(9) 0.9144(8) 0.041(4) Uani 1 1 d .
C23 C 1.2763(14) 1.3824(10) 0.9857(9) 0.052(4) Uani 1 1 d .
H23A H 1.2618 1.3393 1.0150 0.062 Uiso 1 1 calc R
C24 C 1.3451(14) 1.4470(11) 1.0126(10) 0.057(5) Uani 1 1 d .
H24A H 1.3753 1.4495 1.0611 0.068 Uiso 1 1 calc R
C25 C 1.3720(14) 1.5109(11) 0.9681(10) 0.062(5) Uani 1 1 d .
H25A H 1.4192 1.5566 0.9870 0.074 Uiso 1 1 calc R
C26 C 1.3291(12) 1.5061(10) 0.8974(10) 0.053(5) Uani 1 1 d .
H26A H 1.3494 1.5484 0.8672 0.063 Uiso 1 1 calc R
C32 C 1.0293(13) 1.3956(8) 0.6348(9) 0.039(4) Uani 1 1 d .
C33 C 0.9705(14) 1.4085(10) 0.5695(9) 0.049(4) Uani 1 1 d .
H33A H 1.0089 1.4255 0.5277 0.059 Uiso 1 1 calc R
C34 C 0.8587(16) 1.3965(11) 0.5669(10) 0.063(5) Uani 1 1 d .
H34A H 0.8208 1.4080 0.5244 0.075 Uiso 1 1 calc R
C35 C 0.8013(14) 1.3672(10) 0.6269(10) 0.055(5) Uani 1 1 d .
H35A H 0.7244 1.3595 0.6261 0.066 Uiso 1 1 calc R
C36 C 0.8595(13) 1.3493(9) 0.6887(9) 0.045(4) Uani 1 1 d .
H36A H 0.8204 1.3288 0.7293 0.054 Uiso 1 1 calc R
C42 C 1.0259(12) 1.4885(8) 0.8234(9) 0.039(4) Uani 1 1 d .
C43 C 0.9816(13) 1.5420(10) 0.8575(11) 0.056(5) Uani 1 1 d .
H43A H 1.0033 1.5930 0.8440 0.067 Uiso 1 1 calc R
C44 C 0.9089(14) 1.5217(10) 0.9090(11) 0.058(5) Uani 1 1 d .
H44A H 0.8806 1.5584 0.9316 0.069 Uiso 1 1 calc R
C45 C 0.8752(13) 1.4458(11) 0.9292(9) 0.053(5) Uani 1 1 d .
H45A H 0.8247 1.4310 0.9656 0.064 Uiso 1 1 calc R
C46 C 0.9170(14) 1.3933(10) 0.8948(9) 0.051(4) Uani 1 1 d .
H46A H 0.8929 1.3421 0.9074 0.061 Uiso 1 1 calc R
C51 C 1.4100(14) 1.3776(10) 0.7571(10) 0.050(4) Uani 1 1 d .
C52 C 1.4676(16) 1.3559(11) 0.8176(10) 0.058(5) Uani 1 1 d .
C53 C 1.5805(16) 1.3854(13) 0.8341(11) 0.069(6) Uani 1 1 d .
H53A H 1.6147 1.3702 0.8764 0.083 Uiso 1 1 calc R
C54 C 1.6399(19) 1.4356(14) 0.7894(14) 0.088(7) Uani 1 1 d .
H54A H 1.7166 1.4528 0.7985 0.105 Uiso 1 1 calc R
C55 C 1.5903(19) 1.4616(16) 0.7317(15) 0.120(11) Uani 1 1 d .
H55A H 1.6316 1.4996 0.7027 0.144 Uiso 1 1 calc R
C56 C 1.4763(17) 1.4318(15) 0.7143(14) 0.102(9) Uani 1 1 d .
H56A H 1.4438 1.4491 0.6724 0.122 Uiso 1 1 calc R
C61 C 1.1252(13) 1.2484(9) 0.9284(8) 0.043(4) Uani 1 1 d .
C62 C 1.0613(14) 1.2400(10) 0.9874(10) 0.050(4) Uani 1 1 d .
C63 C 1.0469(16) 1.1787(11) 1.0336(9) 0.060(5) Uani 1 1 d .
H63A H 1.0041 1.1762 1.0743 0.072 Uiso 1 1 calc R
C64 C 1.0967(18) 1.1212(11) 1.0189(12) 0.077(6) Uani 1 1 d .
H64A H 1.0895 1.0796 1.0501 0.093 Uiso 1 1 calc R
C65 C 1.1575(18) 1.1259(11) 0.9571(12) 0.073(6) Uani 1 1 d .
H65A H 1.1871 1.0854 0.9451 0.088 Uiso 1 1 calc R
C66 C 1.1756(16) 1.1898(10) 0.9123(11) 0.067(5) Uani 1 1 d .
H66A H 1.2204 1.1934 0.8724 0.080 Uiso 1 1 calc R
C71 C 1.2075(13) 1.4324(9) 0.5882(9) 0.042(4) Uani 1 1 d .
C72 C 1.2033(18) 1.3814(15) 0.5316(12) 0.077(6) Uani 1 1 d .
C73 C 1.268(2) 1.391(2) 0.4706(12) 0.112(10) Uani 1 1 d .
H73A H 1.2614 1.3534 0.4342 0.134 Uiso 1 1 calc R
C74 C 1.346(2) 1.463(2) 0.4689(14) 0.115(12) Uani 1 1 d .
H74A H 1.3882 1.4758 0.4282 0.138 Uiso 1 1 calc R
C75 C 1.3576(18) 1.5120(16) 0.5253(15) 0.092(8) Uani 1 1 d .
H75A H 1.4152 1.5565 0.5252 0.111 Uiso 1 1 calc R
C76 C 1.2896(14) 1.5013(11) 0.5846(11) 0.064(5) Uani 1 1 d .
H76A H 1.2986 1.5391 0.6212 0.077 Uiso 1 1 calc R
C81 C 1.1193(14) 1.5705(9) 0.7306(9) 0.045(4) Uani 1 1 d .
C82 C 1.0359(15) 1.5839(11) 0.6859(12) 0.064(5) Uani 1 1 d .
C83 C 1.047(2) 1.6412(12) 0.6334(12) 0.083(7) Uani 1 1 d .
H83A H 0.9864 1.6487 0.6041 0.100 Uiso 1 1 calc R
C84 C 1.151(3) 1.6848(12) 0.6287(14) 0.097(8) Uani 1 1 d .
H84A H 1.1649 1.7233 0.5939 0.116 Uiso 1 1 calc R
C85 C 1.2386(19) 1.6733(15) 0.6750(14) 0.094(8) Uani 1 1 d .
H85A H 1.3069 1.7082 0.6699 0.113 Uiso 1 1 calc R
C86 C 1.240(3) 1.6154(10) 0.7299(13) 0.128(13) Uani 1 1 d .
H86A H 1.3006 1.6076 0.7583 0.153 Uiso 1 1 calc R
C111 C 0.4800(13) 1.0661(9) 0.8540(9) 0.049(4) Uani 1 1 d .
C112 C 0.3872(13) 1.0740(11) 0.8127(10) 0.061(5) Uani 1 1 d .
H11A H 0.3930 1.1170 0.7835 0.073 Uiso 1 1 calc R
C113 C 0.2864(16) 1.0208(13) 0.8131(12) 0.082(7) Uani 1 1 d .
H11B H 0.2266 1.0261 0.7820 0.098 Uiso 1 1 calc R
C114 C 0.2737(18) 0.9589(11) 0.8602(12) 0.073(6) Uani 1 1 d .
H11C H 0.2048 0.9239 0.8632 0.088 Uiso 1 1 calc R
C115 C 0.365(2) 0.9507(11) 0.9018(11) 0.080(7) Uani 1 1 d .
H11D H 0.3584 0.9079 0.9312 0.096 Uiso 1 1 calc R
C116 C 0.4672(15) 1.0044(11) 0.9015(10) 0.061(5) Uani 1 1 d .
H11E H 0.5268 0.9992 0.9329 0.074 Uiso 1 1 calc R
C121 C 0.6337(15) 1.1858(10) 0.9383(9) 0.054(5) Uani 1 1 d .
C122 C 0.7385(16) 1.2137(10) 0.9727(9) 0.055(5) Uani 1 1 d .
H12A H 0.8007 1.2028 0.9537 0.066 Uiso 1 1 calc R
C123 C 0.7481(18) 1.2589(12) 1.0372(11) 0.075(6) Uani 1 1 d .
H12B H 0.8183 1.2806 1.0599 0.090 Uiso 1 1 calc R
C124 C 0.659(2) 1.2715(13) 1.0668(12) 0.088(7) Uani 1 1 d .
H12C H 0.6677 1.3000 1.1107 0.105 Uiso 1 1 calc R
C125 C 0.554(2) 1.2431(15) 1.0335(12) 0.100(8) Uani 1 1 d .
H12D H 0.4921 1.2528 1.0547 0.120 Uiso 1 1 calc R
C126 C 0.5398(15) 1.2003(12) 0.9685(11) 0.068(6) Uani 1 1 d .
H12E H 0.4694 1.1813 0.9451 0.081 Uiso 1 1 calc R
C131 C 0.5530(15) 1.0104(9) 0.6716(9) 0.053(5) Uani 1 1 d .
C132 C 0.5038(17) 0.9480(11) 0.7138(11) 0.066(5) Uani 1 1 d .
H13B H 0.5385 0.9414 0.7594 0.079 Uiso 1 1 calc R
C133 C 0.404(2) 0.8949(12) 0.6904(14) 0.090(7) Uani 1 1 d .
H13C H 0.3748 0.8520 0.7181 0.108 Uiso 1 1 calc R
C134 C 0.352(2) 0.9089(17) 0.6248(16) 0.113(9) Uani 1 1 d .
H13D H 0.2844 0.8758 0.6089 0.135 Uiso 1 1 calc R
C135 C 0.396(2) 0.9686(16) 0.5830(14) 0.105(9) Uani 1 1 d .
H13E H 0.3591 0.9763 0.5387 0.126 Uiso 1 1 calc R
C136 C 0.4981(18) 1.0196(12) 0.6056(10) 0.075(6) Uani 1 1 d .
H13F H 0.5288 1.0602 0.5756 0.090 Uiso 1 1 calc R
C141 C 0.7630(14) 1.0940(12) 0.6296(10) 0.057(5) Uani 1 1 d .
C142 C 0.8155(16) 1.1632(13) 0.6004(10) 0.069(6) Uani 1 1 d .
H14B H 0.8026 1.2083 0.6184 0.083 Uiso 1 1 calc R
C143 C 0.8895(18) 1.1659(15) 0.5429(11) 0.084(7) Uani 1 1 d .
H14C H 0.9244 1.2122 0.5222 0.101 Uiso 1 1 calc R
C144 C 0.908(2) 1.0986(18) 0.5191(14) 0.097(8) Uani 1 1 d .
H14D H 0.9563 1.0999 0.4818 0.116 Uiso 1 1 calc R
C145 C 0.860(2) 1.0320(16) 0.5464(13) 0.095(8) Uani 1 1 d .
H14E H 0.8727 0.9871 0.5282 0.114 Uiso 1 1 calc R
C146 C 0.7890(17) 1.0299(13) 0.6027(10) 0.074(6) Uani 1 1 d .
H14F H 0.7576 0.9829 0.6235 0.089 Uiso 1 1 calc R
C151 C 0.7793(19) 0.9727(11) 0.8013(12) 0.070(6) Uani 1 1 d .
H15B H 0.7561 0.9408 0.7562 0.084 Uiso 1 1 calc R
C152 C 0.8785(18) 1.0258(12) 0.8132(14) 0.075(6) Uani 1 1 d .
H15C H 0.9395 1.0371 0.7798 0.090 Uiso 1 1 calc R
C153 C 0.8795(17) 1.0583(11) 0.8835(13) 0.069(6) Uani 1 1 d .
H15D H 0.9418 1.0968 0.9082 0.083 Uiso 1 1 calc R
C154 C 0.779(2) 1.0238(11) 0.9146(11) 0.071(6) Uani 1 1 d .
H15E H 0.7571 1.0339 0.9642 0.086 Uiso 1 1 calc R
C155 C 0.7165(17) 0.9693(11) 0.8622(12) 0.066(5) Uani 1 1 d .
H15F H 0.6425 0.9352 0.8678 0.079 Uiso 1 1 calc R
C01 C 0.048(3) 0.2319(18) 0.2466(19) 0.150(13) Uani 1 1 d D
C02 C 0.050(3) 0.167(2) 0.302(3) 0.27(3) Uani 1 1 d D
C03 C 0.588(5) 0.826(4) 0.545(4) 0.27(3) Uani 1 1 d .
C04 C 0.538(5) 0.761(3) 0.540(3) 0.23(3) Uani 1 1 d .
Cl1 Cl -0.0853(6) 0.2291(4) 0.2052(4) 0.115(2) Uani 1 1 d .
Cl2 Cl -0.0255(11) 0.0906(6) 0.3116(6) 0.190(4) Uani 1 1 d .
Cl3 Cl 0.7337(17) 0.8290(8) 0.5262(9) 0.308(10) Uani 1 1 d .
Cl4 Cl 0.4277(15) 0.7504(9) 0.4867(8) 0.353(13) Uani 1 1 d .

loop_
_atom_site_aniso_label
_atom_site_aniso_U_11
_atom_site_aniso_U_22
_atom_site_aniso_U_33
_atom_site_aniso_U_23
_atom_site_aniso_U_13
_atom_site_aniso_U_12
Sb1 0.0933(13) 0.1368(17) 0.0969(14) 0.0138(12) 0.0260(11) 0.0109(12)
Ru1 0.0349(7) 0.0363(8) 0.0372(7) 0.0048(6) 0.0018(6) 0.0101(6)
Ru2 0.0326(7) 0.0417(8) 0.0420(8) 0.0067(6) 0.0007(6) 0.0109(6)
Fe1 0.0469(14) 0.0362(13) 0.0434(14) 0.0055(11) -0.0008(11) 0.0106(11)
P1 0.048(3) 0.040(3) 0.047(3) 0.006(2) 0.000(2) 0.011(2)
P2 0.050(3) 0.045(3) 0.041(3) 0.002(2) -0.003(2) 0.009(2)
F1 0.078(9) 0.147(13) 0.101(10) 0.043(9) -0.001(7) 0.045(9)
F2 0.096(9) 0.090(9) 0.076(8) 0.015(7) 0.023(7) 0.036(7)
F3 0.091(10) 0.122(12) 0.121(11) -0.052(9) 0.021(8) 0.025(9)
F4 0.134(14) 0.135(14) 0.142(14) 0.001(11) -0.023(11) 0.056(12)
F11 0.122(17) 0.19(2) 0.64(6) -0.16(3) 0.10(3) 0.012(16)
F12 0.22(2) 0.24(3) 0.17(2) -0.021(18) -0.076(17) -0.017(19)
F13 0.17(2) 0.22(2) 0.34(3) 0.07(2) 0.02(2) 0.111(19)
F14 0.27(3) 0.33(3) 0.124(16) -0.068(19) 0.010(17) -0.07(3)
F15 0.152(16) 0.22(2) 0.20(2) 0.105(17) 0.063(14) 0.003(15)
F16 0.23(3) 0.26(3) 0.21(2) 0.07(2) 0.08(2) -0.04(2)
N0 0.048(8) 0.025(7) 0.041(8) 0.003(6) -0.005(6) 0.005(7)
N1 0.029(7) 0.056(9) 0.043(8) 0.017(7) 0.006(6) 0.023(7)
N2 0.035(7) 0.049(8) 0.036(7) 0.010(6) 0.007(6) 0.009(7)
N3 0.032(8) 0.046(8) 0.043(8) 0.015(6) -0.002(6) 0.006(6)
N4 0.036(8) 0.039(8) 0.052(8) 0.013(7) 0.013(6) 0.012(6)
N11 0.031(7) 0.050(9) 0.033(7) -0.008(6) -0.014(6) 0.014(6)
N21 0.034(7) 0.041(8) 0.048(8) 0.006(7) 0.012(6) 0.011(6)
N31 0.028(7) 0.037(7) 0.044(8) 0.003(6) -0.006(6) 0.012(6)
N41 0.035(7) 0.027(7) 0.049(8) -0.005(6) 0.005(6) 0.004(6)
C0 0.049(10) 0.047(11) 0.029(9) 0.013(8) -0.003(7) 0.019(9)
C1 0.048(10) 0.038(10) 0.055(11) 0.009(8) 0.004(8) 0.006(8)
C2 0.059(12) 0.062(12) 0.050(11) 0.004(9) 0.001(9) 0.024(10)
C12 0.034(10) 0.057(12) 0.039(9) 0.005(8) -0.024(7) 0.018(9)
C13 0.040(10) 0.065(13) 0.062(12) -0.005(10) 0.001(9) 0.027(10)
C14 0.068(14) 0.088(16) 0.052(12) -0.023(11) -0.018(10) 0.049(12)
C15 0.092(16) 0.044(11) 0.069(13) -0.022(10) -0.015(11) 0.026(11)
C16 0.055(11) 0.055(11) 0.032(9) -0.008(8) -0.006(8) 0.015(9)
C22 0.038(9) 0.054(11) 0.034(9) -0.008(8) 0.008(7) 0.013(8)
C23 0.051(11) 0.058(12) 0.040(10) 0.003(9) 0.005(8) 0.003(9)
C24 0.052(11) 0.076(14) 0.049(11) 0.000(10) -0.005(9) 0.029(11)
C25 0.040(10) 0.072(14) 0.065(13) -0.005(11) -0.006(9) 0.000(9)
C26 0.020(8) 0.060(12) 0.075(13) 0.013(10) -0.003(8) 0.008(8)
C32 0.049(10) 0.019(8) 0.053(10) 0.001(7) 0.003(8) 0.016(7)
C33 0.050(11) 0.064(12) 0.039(10) 0.008(8) -0.005(8) 0.027(9)
C34 0.073(14) 0.070(13) 0.054(12) 0.003(10) -0.023(10) 0.039(11)
C35 0.036(10) 0.059(12) 0.061(12) 0.012(10) -0.009(9) 0.002(9)
C36 0.051(11) 0.041(10) 0.039(10) 0.009(8) 0.006(8) 0.006(8)
C42 0.025(8) 0.031(9) 0.059(11) -0.007(8) -0.004(8) 0.008(7)
C43 0.038(10) 0.042(10) 0.090(14) -0.006(10) 0.015(10) 0.013(8)
C44 0.040(10) 0.051(12) 0.083(14) -0.026(10) 0.008(10) 0.015(9)
C45 0.041(10) 0.064(13) 0.051(11) -0.005(9) 0.012(8) 0.005(9)
C46 0.053(11) 0.053(11) 0.050(11) 0.006(9) 0.010(9) 0.017(9)
C51 0.045(11) 0.054(11) 0.060(12) 0.009(9) 0.021(9) 0.024(9)
C52 0.062(13) 0.063(13) 0.056(12) 0.004(10) 0.022(10) 0.026(10)
C53 0.055(13) 0.114(18) 0.046(12) -0.034(12) -0.029(10) 0.044(13)
C54 0.065(15) 0.104(19) 0.096(19) 0.013(15) 0.008(14) 0.024(14)
C55 0.057(15) 0.16(3) 0.12(2) 0.08(2) 0.004(14) -0.009(16)
C56 0.056(14) 0.14(2) 0.110(19) 0.061(17) -0.005(13) 0.023(14)
C61 0.043(10) 0.049(10) 0.033(9) 0.015(8) -0.008(8) 0.006(8)
C62 0.046(10) 0.049(11) 0.055(11) -0.003(9) -0.002(9) 0.016(9)
C63 0.083(14) 0.058(12) 0.036(10) 0.013(9) 0.007(9) 0.013(11)
C64 0.098(17) 0.057(13) 0.075(15) 0.037(12) -0.018(13) 0.022(12)
C65 0.100(16) 0.062(13) 0.072(14) 0.028(11) -0.006(13) 0.048(12)
C66 0.076(14) 0.047(11) 0.085(14) 0.013(10) -0.005(11) 0.032(10)
C71 0.045(10) 0.043(10) 0.043(10) 0.015(8) 0.011(8) 0.015(8)
C72 0.057(14) 0.101(18) 0.081(16) -0.019(14) -0.004(12) 0.036(13)
C73 0.12(2) 0.21(3) 0.039(13) 0.015(17) 0.031(14) 0.08(2)
C74 0.10(2) 0.21(4) 0.051(16) 0.07(2) 0.040(16) 0.05(2)
C75 0.062(14) 0.14(2) 0.086(18) 0.063(18) 0.034(14) 0.038(15)
C76 0.044(11) 0.075(14) 0.073(13) 0.034(11) 0.002(10) 0.016(10)
C81 0.059(11) 0.040(10) 0.038(9) -0.012(8) 0.001(8) 0.016(9)
C82 0.034(11) 0.063(13) 0.086(15) 0.004(11) -0.005(10) -0.004(10)
C83 0.13(2) 0.049(13) 0.072(15) -0.003(11) -0.032(14) 0.036(14)
C84 0.14(2) 0.048(14) 0.084(18) -0.007(12) 0.031(17) -0.011(16)
C85 0.056(14) 0.12(2) 0.102(19) -0.045(17) 0.014(14) 0.005(14)
C86 0.24(3) 0.015(9) 0.105(18) -0.006(11) 0.13(2) -0.044(14)
C111 0.044(10) 0.046(10) 0.053(11) 0.016(9) 0.010(8) -0.001(8)
C112 0.037(10) 0.067(13) 0.073(13) 0.021(10) -0.003(9) 0.006(9)
C113 0.055(13) 0.089(16) 0.085(16) 0.004(13) -0.014(11) -0.010(12)
C114 0.068(14) 0.061(14) 0.078(15) 0.005(12) 0.017(12) -0.009(11)
C115 0.103(18) 0.057(13) 0.070(14) 0.028(11) -0.007(13) 0.008(13)
C116 0.049(11) 0.081(14) 0.049(11) 0.012(10) -0.003(9) 0.008(10)
C121 0.064(12) 0.052(11) 0.039(10) -0.002(8) -0.004(9) 0.001(9)
C122 0.071(13) 0.050(11) 0.045(11) -0.002(9) 0.024(9) 0.012(10)
C123 0.069(15) 0.086(16) 0.066(14) 0.006(12) 0.010(11) 0.010(12)
C124 0.11(2) 0.085(17) 0.064(15) -0.014(12) -0.001(15) 0.015(15)
C125 0.12(2) 0.13(2) 0.062(15) -0.026(15) 0.019(15) 0.055(19)
C126 0.051(12) 0.093(16) 0.069(13) -0.011(12) 0.009(10) 0.035(11)
C131 0.065(12) 0.036(10) 0.049(11) 0.001(8) 0.000(9) -0.004(9)
C132 0.087(15) 0.057(13) 0.055(12) -0.002(10) 0.012(11) 0.018(12)
C133 0.097(18) 0.050(13) 0.103(19) -0.013(13) 0.000(15) -0.014(13)
C134 0.077(18) 0.12(2) 0.12(2) -0.022(19) -0.041(17) -0.015(16)
C135 0.10(2) 0.11(2) 0.078(17) -0.010(16) -0.020(15) -0.012(17)
C136 0.096(16) 0.066(14) 0.046(12) 0.001(10) -0.010(11) -0.007(12)
C141 0.045(11) 0.076(14) 0.047(11) -0.004(10) -0.009(8) 0.012(10)
C142 0.067(13) 0.086(16) 0.053(12) 0.013(11) 0.016(10) 0.015(12)
C143 0.074(15) 0.11(2) 0.057(14) 0.024(13) -0.009(11) 0.005(14)
C144 0.10(2) 0.12(2) 0.080(18) -0.015(18) -0.002(14) 0.059(19)
C145 0.15(2) 0.084(18) 0.067(16) -0.007(14) 0.007(16) 0.054(18)
C146 0.085(15) 0.097(17) 0.044(12) -0.009(11) 0.030(11) 0.024(13)
C151 0.101(17) 0.040(11) 0.070(14) 0.007(10) -0.011(13) 0.022(12)
C152 0.068(15) 0.062(14) 0.102(19) 0.026(13) 0.003(13) 0.031(12)
C153 0.064(14) 0.048(12) 0.089(16) 0.013(12) -0.026(12) 0.012(10)
C154 0.121(19) 0.055(13) 0.047(12) 0.008(10) 0.006(12) 0.040(13)
C155 0.068(13) 0.051(12) 0.079(15) 0.025(11) 0.011(12) 0.015(10)
C01 0.11(2) 0.12(3) 0.22(4) -0.02(3) -0.02(2) 0.04(2)
C02 0.08(2) 0.12(3) 0.57(10) 0.13(5) -0.03(4) 0.00(2)
C03 0.17(5) 0.30(7) 0.36(8) -0.16(6) -0.01(5) 0.13(5)
C04 0.30(7) 0.16(4) 0.18(4) 0.02(3) -0.14(4) 0.01(4)
Cl1 0.129(6) 0.114(5) 0.106(5) -0.018(4) -0.008(4) 0.044(5)
Cl2 0.253(13) 0.141(8) 0.174(10) 0.006(7) 0.008(9) 0.050(9)
Cl3 0.43(3) 0.187(12) 0.267(16) -0.036(11) 0.195(17) -0.039(15)
Cl4 0.39(2) 0.265(16) 0.263(15) 0.123(13) -0.223(16) -0.123(15)

loop_
_atom_type_symbol
_atom_type_description
_atom_type_scat_dispersion_real
_atom_type_scat_dispersion_imag
_atom_type_scat_source
C C 0.0033 0.0016 'International Tables Vol C Tables 4.2.6.8 and 6.1.1.4'
H H 0.0000 0.0000 'International Tables Vol C Tables 4.2.6.8 and 6.1.1.4'
N N 0.0061 0.0033 'International Tables Vol C Tables 4.2.6.8 and 6.1.1.4'
F F 0.0171 0.0103 'International Tables Vol C Tables 4.2.6.8 and 6.1.1.4'
P P 0.1023 0.0942 'International Tables Vol C Tables 4.2.6.8 and 6.1.1.4'
Cl Cl 0.1484 0.1585 'International Tables Vol C Tables 4.2.6.8 and 6.1.1.4'
Fe Fe 0.3463 0.8444 'International Tables Vol C Tables 4.2.6.8 and 6.1.1.4'
Ru Ru -1.2594 0.8363 'International Tables Vol C Tables 4.2.6.8 and 6.1.1.4'
Sb Sb -0.5866 1.5461 'International Tables Vol C Tables 4.2.6.8 and 6.1.1.4'

loop_
_geom_angle_atom_site_label_1
_geom_angle_atom_site_label_2
_geom_angle_atom_site_label_3
_geom_angle
F11 Sb1 F15 96.2(14)
F11 Sb1 F12 89.6(14)
F15 Sb1 F12 91.7(11)
F11 Sb1 F14 89.4(15)
F15 Sb1 F14 91.9(11)
F12 Sb1 F14 176.3(11)
F11 Sb1 F13 174.5(16)
F15 Sb1 F13 88.8(11)
F12 Sb1 F13 92.5(13)
F14 Sb1 F13 88.2(14)
F11 Sb1 F16 89.5(14)
F15 Sb1 F16 172.8(12)
F12 Sb1 F16 84.0(12)
F14 Sb1 F16 92.5(12)
F13 Sb1 F16 85.7(12)
N41 Ru1 N2 90.5(5)
N41 Ru1 N31 85.5(5)
N2 Ru1 N31 173.3(5)
N41 Ru1 N11 174.1(5)
N2 Ru1 N11 89.5(5)
N31 Ru1 N11 94.0(4)
N41 Ru1 N0 94.4(5)
N2 Ru1 N0 95.7(5)
N31 Ru1 N0 89.9(5)
N11 Ru1 N0 91.5(5)
N41 Ru1 Ru2 87.7(3)
N2 Ru1 Ru2 89.0(3)
N31 Ru1 Ru2 85.5(3)
N11 Ru1 Ru2 86.4(4)
N0 Ru1 Ru2 174.8(3)
N3 Ru2 N4 90.5(5)
N3 Ru2 N1 90.0(5)
N4 Ru2 N1 179.4(6)
N3 Ru2 N21 177.6(5)
N4 Ru2 N21 89.5(5)
N1 Ru2 N21 90.0(5)
N3 Ru2 Ru1 89.5(3)
N4 Ru2 Ru1 89.6(3)
N1 Ru2 Ru1 90.6(4)
N21 Ru2 Ru1 88.1(3)
C0 Fe1 C153 86.6(7)
C0 Fe1 C152 94.8(8)
C153 Fe1 C152 39.4(8)
C0 Fe1 C151 131.1(8)
C153 Fe1 C151 64.5(8)
C152 Fe1 C151 38.0(8)
C0 Fe1 C154 116.2(8)
C153 Fe1 C154 39.4(8)
C152 Fe1 C154 65.9(8)
C151 Fe1 C154 64.7(8)
C0 Fe1 C155 151.5(7)
C153 Fe1 C155 65.0(8)
C152 Fe1 C155 64.6(8)
C151 Fe1 C155 38.2(7)
C154 Fe1 C155 38.8(7)
C0 Fe1 P2 91.1(5)
C153 Fe1 P2 149.1(7)
C152 Fe1 P2 110.4(7)
C151 Fe1 P2 95.1(6)
C154 Fe1 P2 152.4(7)
C155 Fe1 P2 113.9(6)
C0 Fe1 P1 90.7(5)
C153 Fe1 P1 127.4(7)
C152 Fe1 P1 164.9(7)
C151 Fe1 P1 138.2(7)
C154 Fe1 P1 99.1(6)
C155 Fe1 P1 104.9(6)
P2 Fe1 P1 83.42(18)
C111 P1 C1 105.0(8)
C111 P1 C121 102.7(8)
C1 P1 C121 102.7(8)
C111 P1 Fe1 117.9(6)
C1 P1 Fe1 105.4(6)
C121 P1 Fe1 121.1(6)
C141 P2 C131 101.2(8)
C141 P2 C2 106.6(9)
C131 P2 C2 100.9(8)
C141 P2 Fe1 116.6(6)
C131 P2 Fe1 121.5(6)
C2 P2 Fe1 108.2(6)
C0 N0 Ru1 166.1(13)
C12 N1 C51 122.1(13)
C12 N1 Ru2 118.8(10)
C51 N1 Ru2 118.7(11)
C22 N2 C61 116.3(13)
C22 N2 Ru1 118.3(10)
C61 N2 Ru1 125.1(10)
C32 N3 C71 116.0(13)
C32 N3 Ru2 118.3(10)
C71 N3 Ru2 125.4(10)
C42 N4 C81 119.6(13)
C42 N4 Ru2 119.8(10)
C81 N4 Ru2 119.9(10)
C12 N11 C16 118.2(14)
C12 N11 Ru1 119.3(11)
C16 N11 Ru1 122.1(10)
C22 N21 C26 118.2(14)
C22 N21 Ru2 120.5(10)
C26 N21 Ru2 121.1(10)
C36 N31 C32 118.6(12)
C36 N31 Ru1 120.4(10)
C32 N31 Ru1 120.8(9)
C46 N41 C42 117.9(13)
C46 N41 Ru1 122.1(10)
C42 N41 Ru1 120.0(10)
N0 C0 Fe1 172.8(13)
C2 C1 P1 111.0(11)
C1 C2 P2 111.8(11)
N1 C12 N11 116.9(14)
N1 C12 C13 121.2(15)
N11 C12 C13 122.0(16)
C14 C13 C12 119.2(16)
C13 C14 C15 118.3(17)
C14 C15 C16 120.9(18)
N11 C16 C15 121.2(17)
N2 C22 N21 115.7(13)
N2 C22 C23 125.2(15)
N21 C22 C23 119.1(15)
C24 C23 C22 121.5(17)
C23 C24 C25 119.9(17)
C26 C25 C24 119.4(18)
C25 C26 N21 121.5(16)
N3 C32 N31 113.4(13)
N3 C32 C33 127.5(15)
N31 C32 C33 119.1(14)
C34 C33 C32 120.5(16)
C33 C34 C35 119.8(16)
C34 C35 C36 118.8(16)
N31 C36 C35 122.4(15)
N4 C42 N41 115.3(13)
N4 C42 C43 124.7(15)
N41 C42 C43 119.7(15)
C44 C43 C42 121.2(17)
C43 C44 C45 120.0(16)
C46 C45 C44 118.7(16)
C45 C46 N41 122.5(16)
C56 C51 C52 113.5(17)
C56 C51 N1 120.8(16)
C52 C51 N1 125.5(15)
F1 C52 C53 122.0(19)
F1 C52 C51 114.3(17)
C53 C52 C51 123.6(18)
C54 C53 C52 120(2)
C53 C54 C55 120(2)
C54 C55 C56 120(2)
C51 C56 C55 122(2)
C62 C61 C66 118.0(16)
C62 C61 N2 121.6(15)
C66 C61 N2 120.3(15)
F2 C62 C61 118.9(15)
F2 C62 C63 117.2(16)
C61 C62 C63 123.6(17)
C64 C63 C62 119.0(18)
C63 C64 C65 119.0(17)
C64 C65 C66 121.6(19)
C65 C66 C61 118.6(19)
C72 C71 C76 115.0(18)
C72 C71 N3 123.8(17)
C76 C71 N3 121.0(16)
F3 C72 C71 117.1(19)
F3 C72 C73 115(2)
C71 C72 C73 128(3)
C72 C73 C74 114(3)
C75 C74 C73 120(2)
C74 C75 C76 124(3)
C75 C76 C71 119(2)
C82 C81 N4 124.2(16)
C82 C81 C86 124.4(19)
N4 C81 C86 110.7(16)
F4 C82 C81 119.0(19)
F4 C82 C83 115.3(19)
C81 C82 C83 125.7(19)
C84 C83 C82 114(2)
C83 C84 C85 121(2)
C84 C85 C86 130(2)
C85 C86 C81 104(3)
C112 C111 C116 117.8(16)
C112 C111 P1 125.1(13)
C116 C111 P1 117.1(13)
C113 C112 C111 122.3(18)
C112 C113 C114 120(2)
C115 C114 C113 118.3(19)
C114 C115 C116 122.0(18)
C115 C116 C111 119.5(17)
C122 C121 C126 120.8(16)
C122 C121 P1 119.1(14)
C126 C121 P1 120.1(14)
C121 C122 C123 117.7(18)
C124 C123 C122 121(2)
C123 C124 C125 121(2)
C124 C125 C126 120(2)
C125 C126 C121 119(2)
C136 C131 C132 117.1(17)
C136 C131 P2 119.7(14)
C132 C131 P2 122.5(14)
C131 C132 C133 123(2)
C134 C133 C132 117(2)
C135 C134 C133 122(2)
C134 C135 C136 120(2)
C131 C136 C135 121(2)
C146 C141 C142 117.0(18)
C146 C141 P2 119.6(15)
C142 C141 P2 123.2(16)
C141 C142 C143 120(2)
C144 C143 C142 118(2)
C145 C144 C143 123(3)
C144 C145 C146 119(2)
C141 C146 C145 123(2)
C152 C151 C155 110(2)
C152 C151 Fe1 70.4(11)
C155 C151 Fe1 72.3(11)
C151 C152 C153 107(2)
C151 C152 Fe1 71.6(12)
C153 C152 Fe1 69.7(12)
C152 C153 C154 108.5(19)
C152 C153 Fe1 70.9(11)
C154 C153 Fe1 71.8(11)
C153 C154 C155 106.6(18)
C153 C154 Fe1 68.8(10)
C155 C154 Fe1 71.7(11)
C151 C155 C154 107.3(19)
C151 C155 Fe1 69.5(10)
C154 C155 Fe1 69.5(11)
C02 C01 Cl1 115(2)
Cl2 C02 C01 133(3)
C04 C03 Cl3 106(5)
C03 C04 Cl4 111(5)

loop_
_geom_bond_atom_site_label_1
_geom_bond_atom_site_label_2
_geom_bond_distance
Sb1 F11 1.75(2)
Sb1 F15 1.770(15)
Sb1 F12 1.789(19)
Sb1 F14 1.81(2)
Sb1 F13 1.81(2)
Sb1 F16 1.83(2)
Ru1 N41 2.078(12)
Ru1 N2 2.089(12)
Ru1 N31 2.105(11)
Ru1 N11 2.118(12)
Ru1 N0 2.172(13)
Ru1 Ru2 2.2844(18)
Ru2 N3 2.039(12)
Ru2 N4 2.040(12)
Ru2 N1 2.042(12)
Ru2 N21 2.057(13)
Fe1 C0 1.857(18)
Fe1 C153 2.062(18)
Fe1 C152 2.079(19)
Fe1 C151 2.094(18)
Fe1 C154 2.102(18)
Fe1 C155 2.130(18)
Fe1 P2 2.181(5)
Fe1 P1 2.183(5)
P1 C111 1.814(16)
P1 C1 1.838(15)
P1 C121 1.839(17)
P2 C141 1.819(19)
P2 C131 1.822(17)
P2 C2 1.851(17)
F1 C52 1.35(2)
F2 C62 1.346(19)
F3 C72 1.35(3)
F4 C82 1.30(2)
N0 C0 1.166(18)
N1 C12 1.35(2)
N1 C51 1.41(2)
N2 C22 1.354(19)
N2 C61 1.437(18)
N3 C32 1.363(19)
N3 C71 1.415(19)
N4 C42 1.355(18)
N4 C81 1.415(19)
N11 C12 1.354(19)
N11 C16 1.354(19)
N21 C22 1.376(19)
N21 C26 1.39(2)
N31 C36 1.345(19)
N31 C32 1.373(19)
N41 C46 1.365(19)
N41 C42 1.373(18)
C1 C2 1.52(2)
C12 C13 1.41(2)
C13 C14 1.37(2)
C14 C15 1.38(3)
C15 C16 1.38(2)
C22 C23 1.40(2)
C23 C24 1.33(2)
C24 C25 1.39(2)
C25 C26 1.35(2)
C32 C33 1.40(2)
C33 C34 1.35(2)
C34 C35 1.37(2)
C35 C36 1.38(2)
C42 C43 1.39(2)
C43 C44 1.33(2)
C44 C45 1.38(2)
C45 C46 1.36(2)
C51 C56 1.38(3)
C51 C52 1.39(2)
C52 C53 1.38(2)
C53 C54 1.33(3)
C54 C55 1.33(3)
C55 C56 1.40(3)
C61 C62 1.36(2)
C61 C66 1.40(2)
C62 C63 1.37(2)
C63 C64 1.37(3)
C64 C65 1.38(3)
C65 C66 1.39(2)
C71 C72 1.36(3)
C71 C76 1.40(2)
C72 C73 1.39(3)
C73 C74 1.40(4)
C74 C75 1.32(4)
C75 C76 1.39(3)
C81 C82 1.35(2)
C81 C86 1.51(3)
C82 C83 1.39(3)
C83 C84 1.34(3)
C84 C85 1.39(3)
C85 C86 1.45(3)
C111 C112 1.38(2)
C111 C116 1.39(2)
C112 C113 1.37(2)
C113 C114 1.39(3)
C114 C115 1.36(3)
C115 C116 1.39(3)
C121 C122 1.38(2)
C121 C126 1.40(2)
C122 C123 1.40(3)
C123 C124 1.33(3)
C124 C125 1.38(3)
C125 C126 1.38(3)
C131 C136 1.37(2)
C131 C132 1.39(2)
C132 C133 1.40(3)
C133 C134 1.37(3)
C134 C135 1.34(3)
C135 C136 1.40(3)
C141 C146 1.37(3)
C141 C142 1.38(3)
C142 C143 1.42(3)
C143 C144 1.37(3)
C144 C145 1.31(3)
C145 C146 1.38(3)
C151 C152 1.36(3)
C151 C155 1.38(3)
C152 C153 1.40(3)
C153 C154 1.40(3)
C154 C155 1.40(3)
C01 C02 1.547(5)
C01 Cl1 1.77(3)
C02 Cl2 1.48(3)
C03 C04 1.18(7)
C03 Cl3 1.86(5)
C04 Cl4 1.60(4)
